data_7035220
loop_
_publ_author_name
'Chen, Wei-Chao'
'Qin, Chao'
'Wang, Xin-Long'
'Li, Yang-Guang'
'Zang, Hong-Ying'
'Shao, Kui-Zhan'
'Su, Zhong-Min'
'Wang, En-Bo'

_publ_section_title
;
 Assembly of a large cerium(iii)-containing tungstotellurites(iv)
 nanocluster: [Ce10Te8W88O298(OH)12(H2O)40](18.).
;
_journal_issue 25
_journal_name_full 'Dalton transactions (Cambridge, England : 2003)'
_journal_page_first 11290
_journal_page_last 11293
_journal_paper_doi 10.1039/c5dt01711d
_journal_volume 44
_journal_year 2015
_chemical_formula_sum 'Ce10 H200 Na18 O404 Te8 W88'
_chemical_formula_weight 25680.22
_chemical_name_systematic
; 
 ? 
;
_space_group_IT_number 2
_symmetry_cell_setting triclinic
_symmetry_space_group_name_Hall '-P 1'
_symmetry_space_group_name_H-M 'P -1'
_atom_sites_solution_primary direct
_atom_sites_solution_secondary difmap
_audit_creation_method SHELXL-97
_audit_update_record
;
2015-03-30 deposited with the CCDC.
2015-05-19 downloaded from the CCDC.
;
_cell_angle_alpha 84.6720(10)
_cell_angle_beta 77.4110(10)
_cell_angle_gamma 81.8700(10)
_cell_formula_units_Z 1
_cell_length_a 20.6145(12)
_cell_length_b 25.4599(15)
_cell_length_c 30.7077(18)
_cell_measurement_reflns_used 4154
_cell_measurement_temperature 296(2)
_cell_measurement_theta_max 19.0387
_cell_measurement_theta_min 2.2453
_cell_volume 15539.0(16)
_computing_structure_refinement 'SHELXL-97 (Sheldrick, 1997)'
_computing_structure_solution 'SHELXS-97 (Sheldrick, 1990)'
_diffrn_ambient_temperature 296(2)
_diffrn_detector_area_resol_mean 0.01
_diffrn_measured_fraction_theta_full 0.999
_diffrn_measured_fraction_theta_max 0.999
_diffrn_measurement_device_type 'Bruker APEX area-detector diffractometer'
_diffrn_measurement_method '\f and \w scan'
_diffrn_radiation_monochromator graphite
_diffrn_radiation_source 'fine-focus sealed tube'
_diffrn_radiation_type MoK\a
_diffrn_radiation_wavelength 0.71073
_diffrn_reflns_av_R_equivalents 0.0898
_diffrn_reflns_av_sigmaI/netI 0.2460
_diffrn_reflns_limit_h_max 24
_diffrn_reflns_limit_h_min -24
_diffrn_reflns_limit_k_max 29
_diffrn_reflns_limit_k_min -30
_diffrn_reflns_limit_l_max 26
_diffrn_reflns_limit_l_min -36
_diffrn_reflns_number 90756
_diffrn_reflns_theta_full 25.00
_diffrn_reflns_theta_max 25.00
_diffrn_reflns_theta_min 0.68
_diffrn_standards_decay_% none
_diffrn_standards_interval_count 0
_diffrn_standards_interval_time 0
_diffrn_standards_number 0
_exptl_absorpt_coefficient_mu 17.378
_exptl_absorpt_correction_T_max 0.0600
_exptl_absorpt_correction_T_min 0.0572
_exptl_absorpt_correction_type numerical
_exptl_absorpt_process_details 'ABSCOR by T.Higashi    8 March, 1995'
_exptl_crystal_colour yellow
_exptl_crystal_density_diffrn 2.744
_exptl_crystal_density_method 'not measured'
_exptl_crystal_description block
_exptl_crystal_F_000 11138
_exptl_crystal_size_max 0.26
_exptl_crystal_size_mid 0.25
_exptl_crystal_size_min 0.25
_platon_squeeze_details
;
;
_refine_diff_density_max 3.845
_refine_diff_density_min -2.613
_refine_diff_density_rms 0.349
_refine_ls_extinction_method none
_refine_ls_goodness_of_fit_ref 0.963
_refine_ls_hydrogen_treatment constr
_refine_ls_matrix_type full
_refine_ls_number_parameters 1182
_refine_ls_number_reflns 54747
_refine_ls_number_restraints 3
_refine_ls_restrained_S_all 0.963
_refine_ls_R_factor_all 0.1346
_refine_ls_R_factor_gt 0.0605
_refine_ls_shift/su_max 0.001
_refine_ls_shift/su_mean 0.000
_refine_ls_structure_factor_coef Fsqd
_refine_ls_weighting_details 'calc w=1/[\s^2^(Fo^2^)+(0.0300P)^2^+0.0000P] where P=(Fo^2^+2Fc^2^)/3'
_refine_ls_weighting_scheme calc
_refine_ls_wR_factor_gt 0.1422
_refine_ls_wR_factor_ref 0.1525
_reflns_number_gt 20284
_reflns_number_total 54747
_reflns_threshold_expression >2sigma(I)
_cod_data_source_file c5dt01711d2.cif
_cod_data_source_block 1
_cod_depositor_comments
;
The following automatic conversions were performed:

'_symmetry_cell_setting' value 'Triclinic' changed to 'triclinic'
according to
/usr/data/users/saulius/crontab/automatic-downloads/rss-feeds/RSC/lib/dictionaries/cif_core.dic
dictionary named 'cif_core.dic' version 2.4.2 from 2011-04-26.

Automatic conversion script
Id: cif_fix_values 3271 2015-04-21 07:52:19Z andrius 

 Adding full bibliography for 7035220.cif.
;
_cod_original_sg_symbol_H-M P-1
_cod_original_formula_sum 'H200 Ce10 Na18 O404 Te8 W88'
_cod_database_code 7035220

loop_
_symmetry_equiv_pos_as_xyz
'x, y, z'
'-x, -y, -z'

loop_
_atom_site_label
_atom_site_type_symbol
_atom_site_fract_x
_atom_site_fract_y
_atom_site_fract_z
_atom_site_U_iso_or_equiv
_atom_site_adp_type
_atom_site_occupancy
_atom_site_symmetry_multiplicity
_atom_site_calc_flag
_atom_site_refinement_flags
W1 W 0.39996(6) 0.13046(5) 0.24373(4) 0.0354(3) Uani 1 1 d .
W2 W 0.40360(6) 0.00331(5) 0.27249(4) 0.0336(3) Uani 1 1 d .
W3 W 0.34348(6) 0.30573(5) 0.20003(4) 0.0394(4) Uani 1 1 d .
W4 W 0.41310(6) 0.11744(5) -0.17192(4) 0.0352(3) Uani 1 1 d .
W5 W 0.56252(6) 0.11529(5) 0.28651(4) 0.0413(4) Uani 1 1 d .
W6 W 0.53568(6) 0.17301(5) -0.30838(4) 0.0419(4) Uani 1 1 d .
W7 W 0.78599(6) -0.03669(5) -0.30553(4) 0.0437(4) Uani 1 1 d .
W8 W 0.32333(6) 0.08787(5) 0.04131(4) 0.0420(4) Uani 1 1 d .
W9 W 0.14612(6) 0.23890(5) 0.06409(4) 0.0429(4) Uani 1 1 d .
W10 W 0.82037(6) 0.06212(6) -0.25016(5) 0.0487(4) Uani 1 1 d .
W11 W 0.30916(6) 0.18986(5) 0.10220(4) 0.0356(3) Uani 1 1 d .
W12 W 0.28668(6) 0.31948(6) 0.03494(4) 0.0440(4) Uani 1 1 d .
W13 W 0.21465(6) 0.13835(6) -0.25980(5) 0.0472(4) Uani 1 1 d .
W14 W 0.36607(6) 0.05744(5) -0.07319(4) 0.0424(4) Uani 1 1 d .
W15 W 0.08159(7) 0.34146(6) 0.24633(5) 0.0513(4) Uani 1 1 d .
W16 W 0.03900(6) 0.35242(6) 0.09037(5) 0.0514(4) Uani 1 1 d .
W17 W 0.18004(7) 0.43176(6) 0.05556(5) 0.0540(4) Uani 1 1 d .
W18 W 0.64324(7) 0.13955(6) -0.41793(5) 0.0541(4) Uani 1 1 d .
W19 W 0.68705(7) 0.00876(6) -0.39157(5) 0.0489(4) Uani 1 1 d .
W20 W 0.05147(6) 0.25020(6) 0.16913(5) 0.0449(4) Uani 1 1 d .
W21 W 0.65559(7) 0.21287(6) 0.29816(5) 0.0526(4) Uani 1 1 d .
W22 W 0.16231(7) 0.26689(6) -0.23424(5) 0.0548(4) Uani 1 1 d .
W23 W 0.60610(7) 0.31645(6) 0.15945(5) 0.0522(4) Uani 1 1 d .
W24 W 0.36290(7) 0.26470(6) -0.16902(5) 0.0479(4) Uani 1 1 d .
W25 W 0.20647(7) 0.42202(6) 0.21965(5) 0.0533(4) Uani 1 1 d .
W26 W 0.90176(7) 0.04593(6) -0.35825(5) 0.0599(5) Uani 1 1 d .
W27 W 0.23038(6) 0.17866(6) -0.16079(5) 0.0456(4) Uani 1 1 d .
W28 W 0.68348(7) 0.24715(6) -0.36066(5) 0.0577(5) Uani 1 1 d .
W29 W 0.37075(7) 0.32625(6) 0.31251(5) 0.0488(4) Uani 1 1 d .
W30 W 0.43364(7) 0.26686(6) -0.37771(5) 0.0593(5) Uani 1 1 d .
W31 W 0.31096(7) 0.40430(5) 0.10683(5) 0.0476(4) Uani 1 1 d .
W32 W 0.31430(7) 0.18218(6) -0.36730(5) 0.0546(4) Uani 1 1 d .
W33 W 0.41052(7) 0.19710(5) 0.34470(4) 0.0454(4) Uani 1 1 d .
W34 W 0.50489(7) 0.28967(6) 0.36120(5) 0.0564(4) Uani 1 1 d .
W35 W 0.65117(6) 0.17683(6) 0.19460(5) 0.0446(4) Uani 1 1 d .
W36 W 0.07092(7) 0.44613(6) 0.16817(5) 0.0563(5) Uani 1 1 d .
W37 W 0.60591(7) 0.35586(6) 0.26278(5) 0.0580(4) Uani 1 1 d .
W38 W 0.45378(7) 0.30517(6) -0.26915(5) 0.0549(4) Uani 1 1 d .
W39 W 0.46931(7) 0.39536(6) 0.21497(5) 0.0533(4) Uani 1 1 d .
W40 W 0.80496(7) 0.08470(6) -0.44690(5) 0.0638(5) Uani 1 1 d .
W41 W 0.26649(7) 0.31274(6) -0.34373(5) 0.0622(5) Uani 1 1 d .
W42 W 0.77019(7) 0.20298(6) -0.27811(5) 0.0566(4) Uani 1 1 d .
W43 W 0.84792(7) 0.18984(6) -0.38776(5) 0.0650(5) Uani 1 1 d .
W44 W 0.29105(8) 0.35453(6) -0.23740(5) 0.0636(5) Uani 1 1 d .
Te1 Te 0.70564(9) 0.10129(8) -0.32099(7) 0.0425(6) Uani 1 1 d .
Te2 Te 0.35502(10) 0.20328(8) -0.26440(7) 0.0407(6) Uani 1 1 d .
Te3 Te 0.49549(9) 0.24620(8) 0.24166(7) 0.0374(5) Uani 1 1 d .
Te4 Te 0.19964(9) 0.31093(8) 0.14611(7) 0.0368(6) Uani 1 1 d .
Ce1 Ce 0.17313(10) 0.12319(9) -0.02824(7) 0.0570(6) Uani 1 1 d .
Ce2 Ce 0.40695(8) 0.05385(7) -0.29455(6) 0.0384(5) Uani 1 1 d .
Ce3 Ce 0.37996(9) -0.12193(8) 0.19720(6) 0.0449(5) Uani 1 1 d .
Ce4 Ce 0.20463(8) 0.19328(7) 0.23919(6) 0.0373(5) Uani 1 1 d .
Ce5 Ce 0.49762(8) 0.20703(7) 0.12290(6) 0.0426(5) Uani 1 1 d .
O1 O 0.4433(9) 0.2879(8) -0.2012(6) 0.056(6) Uiso 1 1 d .
O2 O 0.2450(8) 0.0979(7) 0.0262(6) 0.039(4) Uiso 1 1 d .
O3 O 0.5816(9) 0.1760(8) 0.1696(6) 0.046(4) Uiso 1 1 d .
O4 O -0.0250(9) 0.3850(8) 0.0681(6) 0.047(6) Uiso 1 1 d .
O5 O 0.4050(8) 0.1839(7) 0.2860(5) 0.030(5) Uiso 1 1 d .
O6 O 0.5754(8) 0.2045(7) 0.2563(6) 0.035(5) Uiso 1 1 d .
O7 O 0.4735(8) 0.1270(7) -0.3043(5) 0.028(5) Uiso 1 1 d .
O8 O 0.0687(8) 0.2161(7) 0.1121(5) 0.031(5) Uiso 1 1 d .
O9 O 0.0781(9) 0.2970(7) 0.0527(6) 0.042(5) Uiso 1 1 d .
O10 O 0.2896(8) 0.0759(7) -0.0656(6) 0.035(5) Uiso 1 1 d .
O11 O 0.4423(9) 0.1598(7) 0.1922(6) 0.044(5) Uiso 1 1 d .
O12 O 0.1353(10) 0.1997(9) 0.0177(7) 0.069(7) Uiso 1 1 d .
O13 O 0.4023(8) -0.0473(7) 0.2383(6) 0.032(5) Uiso 1 1 d .
O14 O 0.5057(9) 0.1138(8) 0.2522(6) 0.048(6) Uiso 1 1 d .
O15 O 0.1279(9) 0.2979(8) 0.1217(6) 0.052(3) Uiso 1 1 d .
O16 O 0.1626(9) 0.2361(7) -0.1725(6) 0.043(5) Uiso 1 1 d .
O17 O 0.6531(9) 0.2501(7) 0.1763(6) 0.042(5) Uiso 1 1 d .
O18 O 0.4220(9) 0.3298(8) 0.3607(6) 0.055(6) Uiso 1 1 d .
O19 O 0.3616(8) 0.1536(7) 0.3808(6) 0.036(5) Uiso 1 1 d .
O20 O 0.5775(8) 0.1519(7) -0.2644(5) 0.030(5) Uiso 1 1 d .
O21 O 0.3660(7) 0.2967(6) 0.2575(5) 0.019(4) Uiso 1 1 d .
O22 O 0.2968(8) 0.3618(7) 0.3329(6) 0.040(5) Uiso 1 1 d .
O23 O 0.7561(9) 0.0220(7) -0.4418(6) 0.044(5) Uiso 1 1 d .
O24 O 0.8153(9) -0.0129(8) -0.2586(6) 0.047(6) Uiso 1 1 d .
O25 O 0.3040(9) 0.1170(8) 0.1006(6) 0.047(6) Uiso 1 1 d .
O26 O 0.2609(8) 0.4352(7) 0.1576(6) 0.034(5) Uiso 1 1 d .
O27 O 0.6977(9) 0.1931(8) 0.2435(6) 0.048(6) Uiso 1 1 d .
O28 O 0.5439(8) 0.3390(7) 0.3211(6) 0.036(5) Uiso 1 1 d .
O29 O 0.3343(8) 0.2589(7) 0.3410(6) 0.038(5) Uiso 1 1 d .
O30 O 0.2472(9) 0.1669(8) -0.3193(6) 0.055(6) Uiso 1 1 d .
O31 O 0.2961(8) 0.2651(7) 0.0826(6) 0.038(5) Uiso 1 1 d .
O32 O -0.0139(9) 0.3006(8) 0.1321(6) 0.052(6) Uiso 1 1 d .
O33 O 0.2126(10) 0.3609(9) -0.3707(7) 0.069(7) Uiso 1 1 d .
O34 O 0.3333(8) 0.1717(7) 0.0319(6) 0.039(5) Uiso 1 1 d .
O35 O 0.1585(9) 0.4830(7) 0.0154(6) 0.045(6) Uiso 1 1 d .
O36 O 0.1819(8) 0.1633(6) -0.1077(5) 0.027(5) Uiso 1 1 d .
O37 O 0.5008(10) 0.1126(8) -0.1689(7) 0.059(4) Uiso 1 1 d .
O38 O 0.4710(11) 0.2635(9) 0.3047(7) 0.073(5) Uiso 1 1 d .
O39 O 0.3134(9) 0.1469(7) 0.2432(6) 0.043(5) Uiso 1 1 d .
O40 O 0.4846(8) 0.2960(6) -0.4223(5) 0.027(5) Uiso 1 1 d .
O41 O 0.6099(9) 0.2287(8) -0.3270(6) 0.050(6) Uiso 1 1 d .
O42 O 0.2184(8) 0.3190(7) -0.2200(6) 0.036(5) Uiso 1 1 d .
O43 O 0.2002(8) 0.2843(7) 0.0327(6) 0.041(5) Uiso 1 1 d .
O44 O 0.0413(10) 0.3985(9) 0.1327(7) 0.067(7) Uiso 1 1 d .
O45 O 0.6236(9) 0.0624(7) -0.4148(6) 0.044(5) Uiso 1 1 d .
O46 O 0.4835(9) 0.2146(8) -0.3615(6) 0.046(6) Uiso 1 1 d .
O47 O 0.7189(9) 0.1249(8) -0.4638(6) 0.056(6) Uiso 1 1 d .
O48 O 0.0406(9) 0.3106(8) 0.2087(6) 0.055(6) Uiso 1 1 d .
O49 O 0.4116(8) 0.0926(7) -0.2253(6) 0.040(5) Uiso 1 1 d .
O50 O 0.3388(9) 0.2992(7) -0.0119(6) 0.046(6) Uiso 1 1 d .
O51 O 0.2629(9) 0.4515(7) 0.0679(6) 0.043(5) Uiso 1 1 d .
O52 O 0.6618(8) 0.3331(7) 0.1099(6) 0.037(5) Uiso 1 1 d .
O53 O 0.5296(8) 0.3095(7) 0.2255(5) 0.030(5) Uiso 1 1 d .
O54 O 0.1965(8) 0.1346(7) -0.1935(6) 0.034(5) Uiso 1 1 d .
O55 O 0.4072(10) 0.3619(8) 0.1921(7) 0.060(4) Uiso 1 1 d .
O56 O 0.4913(9) 0.1532(8) 0.3313(6) 0.050(4) Uiso 1 1 d .
O57 O 0.7276(8) 0.0741(7) -0.2281(6) 0.040(5) Uiso 1 1 d .
O58 O 0.2023(11) 0.2903(9) -0.2941(8) 0.082(8) Uiso 1 1 d .
O59 O 0.7802(9) 0.0561(8) -0.3176(6) 0.048(6) Uiso 1 1 d .
O60 O 0.8214(9) 0.1490(8) -0.4346(6) 0.050(6) Uiso 1 1 d .
O61 O 0.6494(10) 0.2862(9) 0.2760(7) 0.069(7) Uiso 1 1 d .
O62 O 0.7244(10) 0.2075(8) 0.3290(7) 0.064(7) Uiso 1 1 d .
O63 O 0.7484(8) 0.1644(7) -0.3365(6) 0.036(5) Uiso 1 1 d .
O64 O 0.2230(8) 0.3601(7) 0.0972(6) 0.036(5) Uiso 1 1 d .
O65 O 0.2698(9) 0.3666(8) 0.2270(6) 0.048(6) Uiso 1 1 d .
O66 O 0.1148(9) 0.3952(8) 0.0554(6) 0.046(6) Uiso 1 1 d .
O67 O 0.6348(8) 0.0267(7) -0.3301(6) 0.038(5) Uiso 1 1 d .
O68 O 0.4809(9) 0.0498(8) -0.0817(5) 0.052(6) Uiso 1 1 d D
O69 O 0.3842(10) 0.1921(9) -0.1866(7) 0.066(7) Uiso 1 1 d .
O70 O 0.7147(9) 0.0890(8) -0.3845(7) 0.056(6) Uiso 1 1 d .
O71 O 0.4897(9) -0.0097(8) 0.2777(6) 0.053(6) Uiso 1 1 d .
O72 O 0.4098(8) 0.2644(7) 0.1709(6) 0.039(5) Uiso 1 1 d .
O73 O 0.4376(7) 0.3042(6) -0.3291(5) 0.024(4) Uiso 1 1 d .
O74 O 0.9023(9) 0.0516(8) -0.3001(6) 0.054(4) Uiso 1 1 d .
O75 O 0.3756(9) 0.0853(9) -0.0209(8) 0.082(8) Uiso 1 1 d D
O76 O 0.3196(8) 0.3318(7) -0.1776(5) 0.030(5) Uiso 1 1 d .
O77 O 0.2808(10) 0.2360(9) -0.1509(7) 0.071(7) Uiso 1 1 d .
O78 O 0.3837(9) 0.0507(8) -0.1367(6) 0.052(3) Uiso 1 1 d .
O79 O 0.2461(10) 0.3858(8) 0.0144(7) 0.059(6) Uiso 1 1 d .
O80 O 0.3640(9) 0.2734(8) -0.2405(6) 0.045(6) Uiso 1 1 d .
O81 O 0.6218(9) 0.1445(8) 0.3170(6) 0.056(6) Uiso 1 1 d .
O82 O 0.7780(10) 0.2410(8) -0.3968(7) 0.058(6) Uiso 1 1 d .
O83 O 0.5816(10) 0.0517(9) 0.3100(7) 0.070(7) Uiso 1 1 d .
O84 O 0.3045(10) 0.1340(9) -0.1650(7) 0.067(7) Uiso 1 1 d .
O85 O 0.3460(8) 0.2347(7) -0.3222(6) 0.033(5) Uiso 1 1 d .
O86 O 0.8642(9) 0.0478(7) -0.4128(6) 0.046(6) Uiso 1 1 d .
O87 O 0.3443(10) 0.3587(8) 0.0551(7) 0.062(7) Uiso 1 1 d .
O88 O 0.4059(10) 0.0578(8) 0.2243(7) 0.060(5) Uiso 1 1 d .
O89 O 0.0303(8) 0.4060(7) 0.2189(5) 0.030(5) Uiso 1 1 d .
O90 O 0.5750(10) 0.1635(8) -0.4500(7) 0.061(6) Uiso 1 1 d .
O91 O 0.6734(9) 0.2038(8) -0.4066(6) 0.046(6) Uiso 1 1 d .
O92 O 0.8012(10) 0.2431(9) -0.2386(7) 0.068(7) Uiso 1 1 d .
O93 O 0.2913(10) 0.1015(8) -0.2656(7) 0.061(6) Uiso 1 1 d .
O94 O 0.1407(11) 0.4580(9) 0.1103(7) 0.076(7) Uiso 1 1 d .
O95 O 0.3917(10) 0.4358(9) 0.1027(7) 0.072(7) Uiso 1 1 d .
O96 O 0.4196(10) 0.3784(8) 0.2747(7) 0.060(6) Uiso 1 1 d .
O97 O 0.2628(10) 0.2560(9) -0.3755(7) 0.073(7) Uiso 1 1 d .
O98 O 0.2519(8) 0.2036(7) -0.2409(6) 0.040(5) Uiso 1 1 d .
O99 O 0.3673(8) 0.1301(7) -0.3463(6) 0.035(5) Uiso 1 1 d .
O100 O 0.8588(10) 0.2147(9) -0.3301(7) 0.065(7) Uiso 1 1 d .
O101 O 0.3901(8) 0.2220(7) -0.4017(6) 0.035(5) Uiso 1 1 d .
O102 O 0.4702(9) 0.2279(8) -0.2796(6) 0.056(6) Uiso 1 1 d .
O103 O 0.6004(9) 0.1388(8) -0.3538(6) 0.047(6) Uiso 1 1 d .
O104 O 0.2666(9) 0.1922(7) 0.1577(6) 0.045(6) Uiso 1 1 d .
O105 O 0.1517(10) 0.3687(8) 0.1821(7) 0.058(4) Uiso 1 1 d .
O106 O 0.1367(9) 0.3916(7) 0.2632(6) 0.043(5) Uiso 1 1 d .
O107 O 0.2019(10) 0.1975(9) 0.0871(7) 0.065(7) Uiso 1 1 d .
O108 O 0.5306(9) 0.4077(8) 0.2485(6) 0.049(6) Uiso 1 1 d .
O109 O 0.2831(9) 0.3505(8) -0.2973(6) 0.052(6) Uiso 1 1 d .
O110 O 0.6955(9) 0.1793(8) -0.2472(6) 0.049(6) Uiso 1 1 d .
O111 O 0.6412(10) 0.3491(9) 0.2032(7) 0.071(7) Uiso 1 1 d .
O112 O 0.1435(9) 0.2858(8) 0.2501(6) 0.047(6) Uiso 1 1 d .
O113 O 0.5472(8) 0.3829(7) 0.1676(5) 0.028(5) Uiso 1 1 d .
O114 O 0.1170(8) 0.2194(7) 0.1848(6) 0.036(5) Uiso 1 1 d .
O115 O 0.7146(9) 0.1519(8) 0.1535(6) 0.046(6) Uiso 1 1 d .
O116 O 0.2867(9) 0.2625(8) 0.2133(6) 0.049(6) Uiso 1 1 d .
O117 O 0.3642(10) -0.0112(9) -0.0605(7) 0.071(7) Uiso 1 1 d .
O118 O 0.5097(9) 0.3091(8) 0.4107(6) 0.052(6) Uiso 1 1 d .
O119 O 0.6380(8) 0.1149(7) 0.2356(6) 0.038(5) Uiso 1 1 d .
O120 O 0.2234(9) 0.4739(7) 0.2494(6) 0.042(5) Uiso 1 1 d .
O121 O 0.6611(10) 0.3073(8) -0.3849(7) 0.061(6) Uiso 1 1 d .
O122 O 0.8496(8) 0.0538(7) -0.2034(6) 0.040(5) Uiso 1 1 d .
O123 O 0.9220(9) 0.2211(8) -0.4164(6) 0.054(6) Uiso 1 1 d .
O124 O 0.1344(9) 0.4680(8) 0.1979(6) 0.047(6) Uiso 1 1 d .
O125 O 0.8710(10) -0.0232(8) -0.3470(7) 0.059(6) Uiso 1 1 d .
O126 O 0.3255(9) 0.3378(8) 0.1440(6) 0.047(6) Uiso 1 1 d .
O127 O 0.0122(9) 0.5026(8) 0.1698(6) 0.050(4) Uiso 1 1 d .
O128 O 0.3839(10) 0.1353(8) -0.1006(7) 0.059(6) Uiso 1 1 d .
O129 O 0.8290(11) 0.1385(9) -0.2641(8) 0.080(8) Uiso 1 1 d .
O130 O 0.3384(10) 0.0227(8) 0.0574(7) 0.060(4) Uiso 1 1 d .
O131 O 0.1444(10) 0.2073(9) -0.2503(7) 0.065(7) Uiso 1 1 d .
O132 O 0.2505(9) 0.4169(8) -0.2274(6) 0.049(6) Uiso 1 1 d .
O133 O 0.4316(9) 0.0878(7) 0.0520(5) 0.047(6) Uiso 1 1 d D
O134 O 0.0925(10) 0.3069(8) -0.2240(6) 0.057(6) Uiso 1 1 d .
O135 O 0.3461(10) 0.3200(8) -0.3775(7) 0.059(6) Uiso 1 1 d .
O136 O 0.3057(12) 0.1582(10) -0.4100(8) 0.094(9) Uiso 1 1 d .
O137 O 0.3896(10) 0.0806(9) 0.3055(7) 0.067(7) Uiso 1 1 d .
O138 O -0.0124(10) 0.2115(9) 0.1933(7) 0.072(7) Uiso 1 1 d .
O139 O 0.5595(10) 0.2827(8) 0.1408(6) 0.055(6) Uiso 1 1 d .
O140 O 0.7002(9) -0.0257(8) -0.2750(6) 0.057(6) Uiso 1 1 d .
O141 O 0.3809(9) 0.3619(8) -0.2582(6) 0.052(6) Uiso 1 1 d .
O142 O 0.9753(11) 0.0295(9) -0.3854(7) 0.075(7) Uiso 1 1 d .
O143 O 0.5756(11) 0.2355(9) 0.3461(8) 0.081(8) Uiso 1 1 d .
O144 O 0.9060(12) 0.1230(10) -0.3658(8) 0.099(9) Uiso 1 1 d .
O145 O 0.4013(10) 0.1855(9) 0.1046(7) 0.069(7) Uiso 1 1 d .
O146 O 0.8036(10) -0.1049(8) -0.2951(7) 0.060(6) Uiso 1 1 d .
O147 O 0.3803(10) 0.2708(9) -0.1156(7) 0.067(7) Uiso 1 1 d .
O148 O 0.7525(9) -0.0265(8) -0.3610(6) 0.054(6) Uiso 1 1 d .
O149 O 0.6522(10) -0.0477(8) -0.4070(7) 0.061(6) Uiso 1 1 d .
O150 O 0.8503(10) 0.0799(9) -0.5015(7) 0.071(7) Uiso 1 1 d .
O151 O 0.5334(8) 0.3324(7) -0.2759(6) 0.039(4) Uiso 1 1 d .
O152 O 0.4439(9) 0.2317(7) 0.3874(6) 0.044(5) Uiso 1 1 d .
O153 O 0.1672(11) 0.0920(9) -0.2674(7) 0.078(7) Uiso 1 1 d .
O154 O 0.0140(12) 0.3362(10) 0.2938(8) 0.090(8) Uiso 1 1 d .
O155 O 0.6572(9) 0.3951(7) 0.2850(6) 0.046(4) Uiso 1 1 d .
O156 O 0.4441(10) 0.4615(9) 0.2075(7) 0.069(7) Uiso 1 1 d .
O157 O 0.7139(11) 0.2576(9) -0.3122(8) 0.083(8) Uiso 1 1 d .
O1W O 0.2666(10) 0.1896(9) -0.0444(7) 0.068(5) Uiso 1 1 d .
O2W O 0.0805(10) 0.1003(9) 0.0359(7) 0.068(7) Uiso 1 1 d .
O3W O 0.0662(10) 0.1786(8) -0.0449(7) 0.059(4) Uiso 1 1 d .
O4W O 0.1224(10) 0.0718(9) -0.0713(7) 0.073(5) Uiso 1 1 d .
O5W O 0.1762(9) 0.0220(8) -0.0040(6) 0.054(4) Uiso 1 1 d .
O6W O 0.4906(9) 0.0458(8) -0.3705(7) 0.058(6) Uiso 1 1 d .
O7W O 0.3422(9) -0.0045(8) -0.2337(6) 0.056(6) Uiso 1 1 d .
O8W O 0.3264(10) 0.0224(9) -0.3443(7) 0.067(7) Uiso 1 1 d .
O9W O 0.4321(9) -0.1399(8) 0.1047(6) 0.052(3) Uiso 1 1 d .
O10W O 0.3566(10) -0.0502(8) 0.1386(7) 0.060(5) Uiso 1 1 d .
O11W O 0.4371(10) -0.2189(9) 0.1860(7) 0.072(7) Uiso 1 1 d .
O12W O 0.3187(9) -0.1630(8) 0.1491(7) 0.058(4) Uiso 1 1 d .
O13W O 0.2380(10) 0.2272(8) 0.3113(7) 0.061(6) Uiso 1 1 d .
O14W O 0.1008(11) 0.1905(10) 0.2982(8) 0.087(8) Uiso 1 1 d .
O15W O 0.1721(11) 0.1131(9) 0.2057(7) 0.078(8) Uiso 1 1 d .
O16W O 0.4600(9) 0.2894(7) 0.0725(6) 0.046(6) Uiso 1 1 d .
O17W O 0.5478(12) 0.1161(10) 0.1036(8) 0.091(8) Uiso 1 1 d .
O18W O 0.6155(10) 0.2189(9) 0.0635(7) 0.068(5) Uiso 1 1 d .
Na1 Na 0.4747(5) 0.0561(4) -0.0127(3) 0.040(3) Uiso 1 1 d D
O19W O 0.4515(11) 0.0325(9) 0.1314(7) 0.035(7) Uiso 0.75 1 d P
O20W O 0.5654(11) 0.0493(9) 0.1749(8) 0.039(7) Uiso 0.75 1 d P
O21W O 0.1527(16) 0.1091(13) 0.1307(11) 0.031(9) Uiso 0.50 1 d P

loop_
_atom_site_aniso_label
_atom_site_aniso_U_11
_atom_site_aniso_U_22
_atom_site_aniso_U_33
_atom_site_aniso_U_23
_atom_site_aniso_U_13
_atom_site_aniso_U_12
W1 0.0346(7) 0.0307(8) 0.0402(9) 0.0031(6) -0.0084(6) -0.0034(6)
W2 0.0289(7) 0.0326(8) 0.0384(8) 0.0020(6) -0.0078(6) -0.0024(6)
W3 0.0387(8) 0.0309(8) 0.0481(9) 0.0011(7) -0.0089(7) -0.0047(7)
W4 0.0317(7) 0.0357(9) 0.0394(9) 0.0002(6) -0.0109(6) -0.0049(6)
W5 0.0425(8) 0.0351(9) 0.0494(9) -0.0024(7) -0.0184(7) -0.0023(7)
W6 0.0379(8) 0.0382(9) 0.0464(9) 0.0072(7) -0.0068(7) -0.0037(7)
W7 0.0370(8) 0.0411(9) 0.0481(10) 0.0033(7) -0.0034(7) -0.0012(7)
W8 0.0375(8) 0.0448(9) 0.0437(9) -0.0065(7) -0.0091(7) -0.0020(7)
W9 0.0327(8) 0.0448(9) 0.0488(10) -0.0002(7) -0.0106(7) 0.0047(7)
W10 0.0386(8) 0.0463(10) 0.0607(11) 0.0043(8) -0.0119(7) -0.0062(7)
W11 0.0328(7) 0.0363(9) 0.0370(9) -0.0011(6) -0.0072(6) -0.0024(6)
W12 0.0384(8) 0.0475(10) 0.0434(9) 0.0057(7) -0.0075(7) -0.0033(7)
W13 0.0389(8) 0.0433(10) 0.0622(11) -0.0002(7) -0.0216(7) 0.0004(7)
W14 0.0393(8) 0.0437(9) 0.0433(9) -0.0003(7) -0.0085(7) -0.0043(7)
W15 0.0420(9) 0.0495(10) 0.0530(10) -0.0048(8) 0.0006(7) 0.0105(8)
W16 0.0414(8) 0.0476(10) 0.0618(11) 0.0039(8) -0.0152(8) 0.0079(8)
W17 0.0551(9) 0.0420(10) 0.0613(11) 0.0120(8) -0.0153(8) 0.0014(8)
W18 0.0529(9) 0.0554(11) 0.0470(10) 0.0150(8) -0.0056(8) -0.0026(8)
W19 0.0515(9) 0.0514(10) 0.0402(9) 0.0024(7) -0.0061(7) -0.0029(8)
W20 0.0281(7) 0.0487(10) 0.0543(10) 0.0036(7) -0.0081(7) 0.0023(7)
W21 0.0485(9) 0.0458(10) 0.0737(12) -0.0080(8) -0.0309(8) -0.0091(8)
W22 0.0393(8) 0.0487(10) 0.0732(12) 0.0032(8) -0.0164(8) 0.0080(8)
W23 0.0470(9) 0.0462(10) 0.0633(11) 0.0029(8) -0.0082(8) -0.0153(8)
W24 0.0449(9) 0.0401(9) 0.0613(11) -0.0096(7) -0.0151(8) -0.0035(7)
W25 0.0553(9) 0.0388(10) 0.0638(11) -0.0097(8) -0.0118(8) 0.0043(8)
W26 0.0401(9) 0.0560(11) 0.0700(12) 0.0139(9) 0.0093(8) -0.0036(8)
W27 0.0364(8) 0.0433(9) 0.0535(10) 0.0012(7) -0.0085(7) 0.0027(7)
W28 0.0478(9) 0.0431(10) 0.0763(12) 0.0197(8) -0.0078(8) -0.0089(8)
W29 0.0521(9) 0.0385(9) 0.0555(10) -0.0111(7) -0.0107(8) -0.0001(8)
W30 0.0620(10) 0.0499(11) 0.0594(11) 0.0199(8) -0.0127(8) 0.0006(8)
W31 0.0454(9) 0.0367(9) 0.0585(10) 0.0078(7) -0.0099(7) -0.0064(7)
W32 0.0534(9) 0.0587(11) 0.0557(11) 0.0053(8) -0.0280(8) 0.0000(8)
W33 0.0515(9) 0.0418(9) 0.0430(9) -0.0050(7) -0.0100(7) -0.0042(7)
W34 0.0665(10) 0.0522(11) 0.0583(11) -0.0171(8) -0.0250(8) -0.0058(9)
W35 0.0295(7) 0.0469(10) 0.0597(10) -0.0008(7) -0.0141(7) -0.0065(7)
W36 0.0466(9) 0.0458(10) 0.0715(12) -0.0040(8) -0.0129(8) 0.0125(8)
W37 0.0565(10) 0.0424(10) 0.0844(13) -0.0084(8) -0.0273(9) -0.0153(8)
W38 0.0519(9) 0.0351(9) 0.0749(12) 0.0047(8) -0.0102(8) -0.0064(8)
W39 0.0501(9) 0.0340(9) 0.0790(12) 0.0024(8) -0.0199(8) -0.0099(7)
W40 0.0562(10) 0.0690(12) 0.0509(11) 0.0132(9) 0.0086(8) 0.0019(9)
W41 0.0584(10) 0.0536(11) 0.0696(12) 0.0180(9) -0.0201(9) 0.0063(8)
W42 0.0420(9) 0.0450(10) 0.0820(12) 0.0097(8) -0.0109(8) -0.0147(8)
W43 0.0453(9) 0.0572(11) 0.0840(13) 0.0235(9) -0.0003(8) -0.0160(8)
W44 0.0661(11) 0.0348(10) 0.0846(13) -0.0017(8) -0.0129(9) 0.0058(8)
Te1 0.0338(12) 0.0428(14) 0.0443(14) 0.0099(11) 0.0000(10) -0.0032(11)
Te2 0.0403(13) 0.0337(14) 0.0454(14) 0.0012(10) -0.0074(11) -0.0001(11)
Te3 0.0344(12) 0.0326(13) 0.0470(14) -0.0010(10) -0.0120(10) -0.0053(10)
Te4 0.0300(11) 0.0346(13) 0.0444(14) 0.0006(10) -0.0091(10) 0.0006(10)
Ce1 0.0521(13) 0.0628(16) 0.0561(15) -0.0053(11) -0.0111(11) -0.0072(12)
Ce2 0.0329(10) 0.0382(12) 0.0457(13) 0.0011(9) -0.0150(9) -0.0024(9)
Ce3 0.0386(11) 0.0427(13) 0.0545(14) 0.0009(10) -0.0115(10) -0.0085(10)
Ce4 0.0264(10) 0.0396(12) 0.0441(12) 0.0006(9) -0.0069(9) -0.0013(9)
Ce5 0.0344(11) 0.0446(13) 0.0504(13) 0.0016(10) -0.0121(9) -0.0084(10)

loop_
_atom_type_symbol
_atom_type_description
_atom_type_scat_dispersion_real
_atom_type_scat_dispersion_imag
_atom_type_scat_source
Ce Ce -0.2486 2.6331 'International Tables Vol C Tables 4.2.6.8 and 6.1.1.4'
H H 0.0000 0.0000 'International Tables Vol C Tables 4.2.6.8 and 6.1.1.4'
Na Na 0.0362 0.0249 'International Tables Vol C Tables 4.2.6.8 and 6.1.1.4'
O O 0.0106 0.0060 'International Tables Vol C Tables 4.2.6.8 and 6.1.1.4'
W W -0.8490 6.8722 'International Tables Vol C Tables 4.2.6.8 and 6.1.1.4'
Te Te -0.5308 1.6751 'International Tables Vol C Tables 4.2.6.8 and 6.1.1.4'

loop_
_geom_angle_atom_site_label_1
_geom_angle_atom_site_label_2
_geom_angle_atom_site_label_3
_geom_angle
_geom_angle_site_symmetry_1
_geom_angle_site_symmetry_3
O11 W1 O39 104.7(8) . .
O11 W1 O88 97.7(8) . .
O39 W1 O88 94.9(8) . .
O11 W1 O5 100.8(8) . .
O39 W1 O5 97.0(8) . .
O88 W1 O5 154.6(7) . .
O11 W1 O137 156.9(7) . .
O39 W1 O137 98.0(8) . .
O88 W1 O137 75.8(8) . .
O5 W1 O137 80.4(8) . .
O11 W1 O14 79.4(7) . .
O39 W1 O14 173.3(8) . .
O88 W1 O14 89.7(8) . .
O5 W1 O14 77.0(7) . .
O137 W1 O14 78.4(7) . .
O13 W2 O71 99.3(8) . .
O13 W2 O67 101.6(8) . 2_655
O71 W2 O67 97.3(8) . 2_655
O13 W2 O88 93.6(8) . .
O71 W2 O88 102.8(8) . .
O67 W2 O88 152.5(8) 2_655 .
O13 W2 O140 89.1(8) . 2_655
O71 W2 O140 171.2(9) . 2_655
O67 W2 O140 78.4(7) 2_655 2_655
O88 W2 O140 79.0(8) . 2_655
O13 W2 O137 165.7(7) . .
O71 W2 O137 91.6(8) . .
O67 W2 O137 86.1(8) 2_655 .
O88 W2 O137 74.8(8) . .
O140 W2 O137 80.5(8) 2_655 .
O116 W3 O72 98.8(9) . .
O116 W3 O21 93.7(8) . .
O72 W3 O21 99.3(7) . .
O116 W3 O126 101.2(8) . .
O72 W3 O126 89.2(8) . .
O21 W3 O126 161.5(8) . .
O116 W3 O55 172.4(9) . .
O72 W3 O55 87.3(8) . .
O21 W3 O55 80.8(7) . .
O126 W3 O55 83.3(8) . .
O116 W3 O65 89.7(8) . .
O72 W3 O65 169.7(8) . .
O21 W3 O65 85.9(7) . .
O126 W3 O65 83.4(7) . .
O55 W3 O65 84.8(8) . .
O37 W4 O49 106.3(8) . .
O37 W4 O69 106.8(9) . .
O49 W4 O69 97.3(8) . .
O37 W4 O78 103.0(8) . .
O49 W4 O78 93.3(8) . .
O69 W4 O78 144.1(8) . .
O37 W4 O84 168.6(9) . .
O49 W4 O84 84.6(8) . .
O69 W4 O84 67.8(8) . .
O78 W4 O84 79.2(8) . .
O37 W4 O128 89.8(8) . .
O49 W4 O128 160.9(8) . .
O69 W4 O128 87.6(8) . .
O78 W4 O128 72.6(8) . .
O84 W4 O128 80.2(7) . .
O14 W5 O83 109.4(10) . .
O14 W5 O119 92.3(8) . .
O83 W5 O119 98.7(8) . .
O14 W5 O81 158.8(8) . .
O83 W5 O81 91.8(9) . .
O119 W5 O81 84.2(8) . .
O14 W5 O56 90.6(8) . .
O83 W5 O56 107.1(9) . .
O119 W5 O56 151.5(8) . .
O81 W5 O56 83.0(8) . .
O14 W5 O6 87.8(7) . .
O83 W5 O6 160.0(8) . .
O119 W5 O6 69.9(6) . .
O81 W5 O6 71.3(7) . .
O56 W5 O6 81.8(7) . .
O20 W6 O7 105.4(7) . .
O20 W6 O103 96.6(7) . .
O7 W6 O103 96.0(8) . .
O20 W6 O102 99.3(8) . .
O7 W6 O102 93.0(8) . .
O103 W6 O102 158.9(8) . .
O20 W6 O41 84.2(7) . .
O7 W6 O41 169.0(7) . .
O103 W6 O41 77.2(8) . .
O102 W6 O41 90.7(8) . .
O20 W6 O46 169.8(8) . .
O7 W6 O46 82.6(7) . .
O103 W6 O46 88.7(7) . .
O102 W6 O46 73.6(7) . .
O41 W6 O46 88.5(7) . .
O146 W7 O140 100.5(9) . .
O146 W7 O24 99.8(9) . .
O140 W7 O24 90.3(9) . .
O146 W7 O148 106.4(9) . .
O140 W7 O148 88.4(8) . .
O24 W7 O148 153.6(8) . .
O146 W7 O125 99.1(9) . .
O140 W7 O125 160.0(8) . .
O24 W7 O125 90.4(8) . .
O148 W7 O125 82.1(8) . .
O146 W7 O59 170.5(8) . .
O140 W7 O59 86.7(8) . .
O24 W7 O59 73.7(7) . .
O148 W7 O59 79.8(8) . .
O125 W7 O59 74.3(7) . .
O130 W8 O2 107.4(9) . .
O130 W8 O25 98.5(9) . .
O2 W8 O25 103.1(8) . .
O130 W8 O75 98.2(9) . .
O2 W8 O75 94.9(7) . .
O25 W8 O75 150.4(9) . .
O130 W8 O34 159.8(8) . .
O2 W8 O34 92.3(7) . .
O25 W8 O34 71.9(7) . .
O75 W8 O34 84.3(8) . .
O130 W8 O133 81.9(8) . .
O2 W8 O133 169.5(7) . .
O25 W8 O133 79.7(6) . .
O75 W8 O133 78.7(6) . .
O34 W8 O133 78.9(6) . .
O130 W8 Na1 77.7(7) . .
O2 W8 Na1 133.7(6) . .
O25 W8 Na1 121.9(5) . .
O75 W8 Na1 40.0(5) . .
O34 W8 Na1 92.2(5) . .
O133 W8 Na1 42.2(4) . .
O107 W9 O43 99.6(9) . .
O107 W9 O12 102.0(10) . .
O43 W9 O12 100.0(9) . .
O107 W9 O9 164.0(9) . .
O43 W9 O9 81.3(7) . .
O12 W9 O9 93.5(8) . .
O107 W9 O8 91.6(8) . .
O43 W9 O8 155.9(8) . .
O12 W9 O8 98.4(8) . .
O9 W9 O8 82.2(7) . .
O107 W9 O15 92.2(9) . .
O43 W9 O15 85.2(8) . .
O12 W9 O15 163.7(8) . .
O9 W9 O15 71.8(7) . .
O8 W9 O15 73.0(7) . .
O122 W10 O57 101.9(8) . .
O122 W10 O129 98.7(9) . .
O57 W10 O129 93.7(8) . .
O122 W10 O24 98.9(8) . .
O57 W10 O24 91.3(8) . .
O129 W10 O24 160.3(9) . .
O122 W10 O74 105.2(8) . .
O57 W10 O74 152.8(8) . .
O129 W10 O74 84.1(8) . .
O24 W10 O74 82.8(8) . .
O122 W10 O59 169.1(8) . .
O57 W10 O59 79.7(7) . .
O129 W10 O59 91.9(8) . .
O24 W10 O59 70.3(7) . .
O74 W10 O59 73.3(7) . .
O104 W11 O145 104.7(9) . .
O104 W11 O25 93.4(8) . .
O145 W11 O25 98.6(9) . .
O104 W11 O31 100.2(8) . .
O145 W11 O31 97.5(8) . .
O25 W11 O31 155.6(8) . .
O104 W11 O34 159.8(8) . .
O145 W11 O34 92.3(8) . .
O25 W11 O34 72.9(7) . .
O31 W11 O34 88.2(7) . .
O104 W11 O107 84.1(8) . .
O145 W11 O107 171.0(8) . .
O25 W11 O107 82.3(8) . .
O31 W11 O107 79.1(7) . .
O34 W11 O107 79.4(7) . .
O50 W12 O87 98.4(9) . .
O50 W12 O79 101.4(8) . .
O87 W12 O79 86.3(9) . .
O50 W12 O31 108.1(8) . .
O87 W12 O31 89.8(8) . .
O79 W12 O31 150.5(8) . .
O50 W12 O43 101.3(8) . .
O87 W12 O43 160.4(8) . .
O79 W12 O43 90.0(8) . .
O31 W12 O43 84.0(7) . .
O50 W12 O64 170.6(8) . .
O87 W12 O64 74.0(8) . .
O79 W12 O64 73.1(7) . .
O31 W12 O64 77.8(6) . .
O43 W12 O64 86.5(7) . .
O153 W13 O93 100.6(10) . .
O153 W13 O30 103.6(10) . .
O93 W13 O30 85.2(8) . .
O153 W13 O54 99.5(9) . .
O93 W13 O54 95.1(8) . .
O30 W13 O54 156.4(8) . .
O153 W13 O98 166.3(9) . .
O93 W13 O98 91.4(9) . .
O30 W13 O98 83.8(8) . .
O54 W13 O98 72.7(7) . .
O153 W13 O131 102.6(9) . .
O93 W13 O131 156.7(10) . .
O30 W13 O131 88.1(8) . .
O54 W13 O131 82.4(7) . .
O98 W13 O131 65.7(8) . .
O10 W14 O117 99.3(9) . .
O10 W14 O75 94.0(8) . .
O117 W14 O75 105.9(10) . .
O10 W14 O78 98.6(8) . .
O117 W14 O78 93.4(9) . .
O75 W14 O78 154.9(9) . .
O10 W14 O128 89.1(8) . .
O117 W14 O128 167.9(9) . .
O75 W14 O128 82.1(9) . .
O78 W14 O128 76.5(8) . .
O10 W14 O68 167.0(8) . .
O117 W14 O68 92.8(8) . .
O75 W14 O68 77.9(7) . .
O78 W14 O68 85.5(7) . .
O128 W14 O68 79.8(7) . .
O10 W14 Na1 133.1(7) . .
O117 W14 Na1 89.9(7) . .
O75 W14 Na1 39.9(5) . .
O78 W14 Na1 126.8(6) . .
O128 W14 Na1 90.8(6) . .
O68 W14 Na1 41.3(4) . .
O112 W15 O154 108.0(9) . .
O112 W15 O48 94.6(9) . .
O154 W15 O48 94.2(10) . .
O112 W15 O106 92.9(8) . .
O154 W15 O106 104.6(10) . .
O48 W15 O106 156.4(8) . .
O112 W15 O89 159.1(7) . .
O154 W15 O89 92.0(8) . .
O48 W15 O89 77.8(8) . .
O106 W15 O89 87.4(7) . .
O112 W15 O105 86.8(7) . .
O154 W15 O105 165.1(9) . .
O48 W15 O105 85.4(8) . .
O106 W15 O105 72.7(7) . .
O89 W15 O105 73.3(6) . .
O4 W16 O44 100.0(9) . .
O4 W16 O9 105.9(8) . .
O44 W16 O9 152.3(8) . .
O4 W16 O32 97.4(8) . .
O44 W16 O32 96.8(9) . .
O9 W16 O32 89.4(8) . .
O4 W16 O66 98.5(8) . .
O44 W16 O66 79.9(9) . .
O9 W16 O66 86.8(8) . .
O32 W16 O66 164.1(7) . .
O4 W16 O15 174.9(9) . .
O44 W16 O15 84.1(8) . .
O9 W16 O15 70.6(7) . .
O32 W16 O15 79.0(7) . .
O66 W16 O15 85.1(7) . .
O66 W17 O35 96.1(8) . .
O66 W17 O94 93.5(9) . .
O35 W17 O94 105.0(9) . .
O66 W17 O79 93.6(9) . .
O35 W17 O79 98.3(8) . .
O94 W17 O79 154.7(8) . .
O66 W17 O51 160.6(7) . .
O35 W17 O51 103.1(8) . .
O94 W17 O51 84.4(9) . .
O79 W17 O51 80.9(8) . .
O66 W17 O64 86.5(7) . .
O35 W17 O64 169.9(7) . .
O94 W17 O64 84.6(8) . .
O79 W17 O64 71.7(7) . .
O51 W17 O64 74.1(7) . .
O47 W18 O90 102.6(8) . .
O47 W18 O91 91.5(8) . .
O90 W18 O91 103.7(8) . .
O47 W18 O103 150.4(8) . .
O90 W18 O103 106.9(8) . .
O91 W18 O103 84.0(8) . .
O47 W18 O45 90.6(8) . .
O90 W18 O45 91.9(8) . .
O91 W18 O45 163.3(7) . .
O103 W18 O45 86.0(8) . .
O47 W18 O70 75.8(7) . .
O90 W18 O70 162.9(9) . .
O91 W18 O70 93.3(8) . .
O103 W18 O70 75.2(7) . .
O45 W18 O70 71.2(7) . .
O149 W19 O23 103.5(9) . .
O149 W19 O148 101.3(9) . .
O23 W19 O148 89.2(8) . .
O149 W19 O45 94.5(8) . .
O23 W19 O45 91.4(7) . .
O148 W19 O45 163.6(9) . .
O149 W19 O67 106.6(8) . .
O23 W19 O67 149.8(8) . .
O148 W19 O67 84.7(7) . .
O45 W19 O67 86.6(7) . .
O149 W19 O70 165.7(7) . .
O23 W19 O70 73.7(8) . .
O148 W19 O70 92.8(8) . .
O45 W19 O70 71.8(7) . .
O67 W19 O70 77.1(7) . .
O114 W20 O138 104.6(9) . .
O114 W20 O8 95.1(8) . .
O138 W20 O8 92.4(9) . .
O114 W20 O48 95.2(8) . .
O138 W20 O48 105.9(9) . .
O8 W20 O48 156.0(7) . .
O114 W20 O32 162.7(8) . .
O138 W20 O32 91.3(8) . .
O8 W20 O32 77.2(7) . .
O48 W20 O32 86.8(7) . .
O114 W20 O15 83.4(8) . .
O138 W20 O15 166.2(9) . .
O8 W20 O15 75.5(7) . .
O48 W20 O15 84.2(8) . .
O32 W20 O15 79.8(7) . .
O27 W21 O62 103.4(8) . .
O27 W21 O61 90.2(9) . .
O62 W21 O61 102.4(9) . .
O27 W21 O81 94.2(9) . .
O62 W21 O81 100.5(9) . .
O61 W21 O81 155.0(8) . .
O27 W21 O143 155.3(9) . .
O62 W21 O143 101.3(9) . .
O61 W21 O143 86.1(9) . .
O81 W21 O143 79.7(9) . .
O27 W21 O6 71.0(7) . .
O62 W21 O6 170.2(8) . .
O61 W21 O6 85.9(8) . .
O81 W21 O6 72.4(7) . .
O143 W21 O6 84.4(8) . .
O134 W22 O131 107.9(10) . .
O134 W22 O58 102.6(9) . .
O131 W22 O58 93.6(10) . .
O134 W22 O16 98.7(8) . .
O131 W22 O16 91.6(8) . .
O58 W22 O16 155.3(8) . .
O134 W22 O42 94.5(9) . .
O131 W22 O42 157.6(8) . .
O58 W22 O42 81.0(9) . .
O16 W22 O42 85.0(7) . .
O134 W22 O98 171.9(8) . .
O131 W22 O98 68.1(8) . .
O58 W22 O98 84.8(8) . .
O16 W22 O98 74.8(7) . .
O42 W22 O98 89.7(7) . .
O139 W23 O52 100.7(9) . .
O139 W23 O17 87.0(9) . .
O52 W23 O17 99.3(7) . .
O139 W23 O113 99.7(8) . .
O52 W23 O113 100.5(7) . .
O17 W23 O113 157.4(7) . .
O139 W23 O111 158.3(9) . .
O52 W23 O111 101.0(9) . .
O17 W23 O111 88.1(8) . .
O113 W23 O111 77.7(8) . .
O139 W23 O53 84.6(8) . .
O52 W23 O53 170.5(7) . .
O17 W23 O53 88.7(6) . .
O113 W23 O53 70.7(6) . .
O111 W23 O53 74.1(8) . .
O147 W24 O76 98.9(9) . .
O147 W24 O1 94.8(9) . .
O76 W24 O1 89.3(8) . .
O147 W24 O77 99.4(9) . .
O76 W24 O77 91.7(8) . .
O1 W24 O77 165.5(9) . .
O147 W24 O69 111.7(9) . .
O76 W24 O69 148.3(8) . .
O1 W24 O69 96.0(9) . .
O77 W24 O69 75.8(9) . .
O147 W24 O80 162.9(9) . .
O76 W24 O80 75.7(7) . .
O1 W24 O80 69.3(8) . .
O77 W24 O80 97.0(8) . .
O69 W24 O80 77.1(8) . .
O120 W25 O65 105.1(8) . .
O120 W25 O106 101.6(8) . .
O65 W25 O106 93.6(8) . .
O120 W25 O124 92.2(8) . .
O65 W25 O124 162.4(9) . .
O106 W25 O124 86.4(7) . .
O120 W25 O26 102.9(8) . .
O65 W25 O26 87.4(7) . .
O106 W25 O26 154.3(8) . .
O124 W25 O26 85.1(7) . .
O120 W25 O105 162.7(7) . .
O65 W25 O105 91.4(8) . .
O106 W25 O105 71.4(7) . .
O124 W25 O105 71.9(7) . .
O26 W25 O105 82.9(7) . .
O142 W26 O74 110.4(10) . .
O142 W26 O125 99.5(10) . .
O74 W26 O125 93.1(9) . .
O142 W26 O144 95.8(11) . .
O74 W26 O144 86.2(10) . .
O125 W26 O144 163.9(9) . .
O142 W26 O86 91.7(10) . .
O74 W26 O86 157.9(8) . .
O125 W26 O86 83.1(8) . .
O144 W26 O86 91.5(9) . .
O142 W26 O59 169.8(10) . .
O74 W26 O59 73.8(7) . .
O125 W26 O59 70.8(7) . .
O144 W26 O59 93.7(8) . .
O86 W26 O59 84.5(7) . .
O36 W27 O84 105.2(8) . .
O36 W27 O54 98.1(8) . .
O84 W27 O54 89.8(9) . .
O36 W27 O16 91.3(7) . .
O84 W27 O16 163.4(8) . .
O54 W27 O16 89.4(8) . .
O36 W27 O77 104.4(8) . .
O84 W27 O77 89.0(9) . .
O54 W27 O77 157.0(8) . .
O16 W27 O77 85.3(8) . .
O36 W27 O98 156.5(6) . .
O84 W27 O98 93.2(8) . .
O54 W27 O98 66.9(7) . .
O16 W27 O98 71.3(6) . .
O77 W27 O98 90.2(7) . .
O121 W28 O41 105.1(9) . .
O121 W28 O157 107.9(11) . .
O41 W28 O157 90.5(10) . .
O121 W28 O91 98.2(9) . .
O41 W28 O91 90.0(9) . .
O157 W28 O91 152.8(9) . .
O121 W28 O82 93.9(8) . .
O41 W28 O82 159.9(8) . .
O157 W28 O82 89.7(9) . .
O91 W28 O82 80.9(8) . .
O121 W28 O63 163.7(8) . .
O41 W28 O63 91.2(7) . .
O157 W28 O63 70.1(8) . .
O91 W28 O63 82.7(7) . .
O82 W28 O63 70.0(7) . .
O22 W29 O96 102.8(8) . .
O22 W29 O21 109.3(7) . .
O96 W29 O21 85.9(8) . .
O22 W29 O18 102.0(8) . .
O96 W29 O18 91.4(8) . .
O21 W29 O18 148.4(7) . .
O22 W29 O29 90.1(8) . .
O96 W29 O29 165.4(8) . .
O21 W29 O29 83.3(7) . .
O18 W29 O29 92.7(8) . .
O22 W29 O38 163.6(8) . .
O96 W29 O38 90.4(8) . .
O21 W29 O38 81.1(7) . .
O18 W29 O38 67.4(8) . .
O29 W29 O38 78.3(7) . .
O46 W30 O40 103.5(8) . .
O46 W30 O101 89.9(8) . .
O40 W30 O101 105.7(8) . .
O46 W30 O73 92.0(8) . .
O40 W30 O73 104.5(8) . .
O101 W30 O73 148.4(7) . .
O46 W30 O135 158.2(8) . .
O40 W30 O135 98.4(7) . .
O101 W30 O135 84.3(8) . .
O73 W30 O135 82.3(7) . .
O46 W30 O85 86.6(7) . .
O40 W30 O85 169.0(6) . .
O101 W30 O85 69.6(7) . .
O73 W30 O85 79.0(7) . .
O135 W30 O85 71.7(7) . .
O26 W31 O95 98.3(9) . .
O26 W31 O51 92.7(7) . .
O95 W31 O51 103.6(8) . .
O26 W31 O126 88.4(7) . .
O95 W31 O126 103.0(8) . .
O51 W31 O126 152.9(8) . .
O26 W31 O87 164.1(8) . .
O95 W31 O87 97.2(9) . .
O51 W31 O87 86.7(8) . .
O126 W31 O87 85.0(8) . .
O26 W31 O64 93.2(7) . .
O95 W31 O64 168.2(8) . .
O51 W31 O64 73.7(7) . .
O126 W31 O64 79.2(7) . .
O87 W31 O64 71.4(7) . .
O136 W32 O99 100.6(10) . .
O136 W32 O30 111.0(11) . .
O99 W32 O30 88.1(8) . .
O136 W32 O101 92.5(11) . .
O99 W32 O101 94.8(7) . .
O30 W32 O101 155.4(9) . .
O136 W32 O97 98.8(11) . .
O99 W32 O97 160.1(9) . .
O30 W32 O97 89.1(8) . .
O101 W32 O97 79.9(8) . .
O136 W32 O85 161.1(10) . .
O99 W32 O85 86.5(7) . .
O30 W32 O85 86.6(8) . .
O101 W32 O85 69.3(7) . .
O97 W32 O85 73.7(8) . .
O19 W33 O56 100.2(8) . .
O19 W33 O5 106.2(8) . .
O56 W33 O5 83.2(8) . .
O19 W33 O152 100.5(8) . .
O56 W33 O152 90.5(8) . .
O5 W33 O152 153.3(7) . .
O19 W33 O29 97.0(7) . .
O56 W33 O29 161.7(7) . .
O5 W33 O29 86.1(7) . .
O152 W33 O29 92.4(7) . .
O19 W33 O38 171.8(8) . .
O56 W33 O38 84.7(8) . .
O5 W33 O38 80.7(8) . .
O152 W33 O38 72.9(8) . .
O29 W33 O38 78.8(7) . .
O118 W34 O28 104.1(9) . .
O118 W34 O143 106.8(9) . .
O28 W34 O143 94.3(9) . .
O118 W34 O18 94.0(9) . .
O28 W34 O18 88.7(8) . .
O143 W34 O18 157.5(10) . .
O118 W34 O152 95.2(9) . .
O28 W34 O152 158.8(8) . .
O143 W34 O152 88.4(9) . .
O18 W34 O152 81.2(8) . .
O118 W34 O38 165.0(9) . .
O28 W34 O38 85.7(8) . .
O143 W34 O38 83.4(9) . .
O18 W34 O38 74.6(8) . .
O152 W34 O38 73.7(8) . .
O115 W35 O3 100.4(9) . .
O115 W35 O17 97.8(8) . .
O3 W35 O17 90.1(8) . .
O115 W35 O119 101.7(8) . .
O3 W35 O119 97.7(8) . .
O17 W35 O119 157.3(8) . .
O115 W35 O27 104.7(8) . .
O3 W35 O27 154.8(8) . .
O17 W35 O27 84.8(8) . .
O119 W35 O27 79.1(8) . .
O115 W35 O6 171.9(7) . .
O3 W35 O6 86.5(7) . .
O17 W35 O6 86.3(7) . .
O119 W35 O6 73.0(7) . .
O27 W35 O6 68.6(7) . .
O127 W36 O89 100.4(8) . .
O127 W36 O124 101.5(9) . .
O89 W36 O124 93.6(7) . .
O127 W36 O44 104.5(9) . .
O89 W36 O44 86.8(8) . .
O124 W36 O44 153.5(8) . .
O127 W36 O94 104.7(8) . .
O89 W36 O94 154.6(8) . .
O124 W36 O94 85.5(9) . .
O44 W36 O94 83.0(9) . .
O127 W36 O105 168.4(8) . .
O89 W36 O105 71.9(6) . .
O124 W36 O105 70.9(7) . .
O44 W36 O105 84.1(8) . .
O94 W36 O105 83.9(7) . .
O155 W37 O111 108.7(9) . .
O155 W37 O61 98.7(9) . .
O111 W37 O61 89.9(9) . .
O155 W37 O108 104.9(8) . .
O111 W37 O108 90.8(8) . .
O61 W37 O108 154.8(9) . .
O155 W37 O28 96.9(8) . .
O111 W37 O28 154.0(9) . .
O61 W37 O28 82.0(8) . .
O108 W37 O28 86.5(7) . .
O151 W38 O141 109.3(8) . .
O151 W38 O73 106.0(7) . .
O141 W38 O73 88.3(7) . .
O151 W38 O102 110.5(8) . .
O141 W38 O102 140.1(8) . .
O73 W38 O102 77.4(7) . .
O151 W38 O1 94.7(8) . .
O141 W38 O1 89.9(8) . .
O73 W38 O1 158.6(8) . .
O102 W38 O1 90.6(8) . .
O151 W38 O80 162.2(7) . .
O141 W38 O80 70.3(8) . .
O73 W38 O80 91.8(7) . .
O102 W38 O80 73.1(7) . .
O1 W38 O80 67.6(7) . .
O156 W39 O108 92.0(10) . .
O156 W39 O55 104.2(9) . .
O108 W39 O55 161.7(8) . .
O156 W39 O113 103.5(8) . .
O108 W39 O113 84.8(7) . .
O55 W39 O113 99.4(8) . .
O156 W39 O96 102.0(9) . .
O108 W39 O96 80.1(8) . .
O55 W39 O96 88.1(9) . .
O113 W39 O96 150.6(7) . .
O156 W39 O53 166.4(8) . .
O108 W39 O53 76.4(7) . .
O55 W39 O53 88.4(7) . .
O113 W39 O53 68.7(6) . .
O96 W39 O53 83.3(7) . .
O150 W40 O60 101.2(10) . .
O150 W40 O86 103.2(9) . .
O60 W40 O86 93.1(8) . .
O150 W40 O23 99.3(9) . .
O60 W40 O23 157.5(8) . .
O86 W40 O23 91.0(8) . .
O150 W40 O47 95.8(8) . .
O60 W40 O47 85.5(8) . .
O86 W40 O47 160.9(8) . .
O23 W40 O47 83.4(8) . .
O150 W40 O70 161.3(9) . .
O60 W40 O70 88.3(8) . .
O86 W40 O70 92.3(7) . .
O23 W40 O70 69.5(7) . .
O47 W40 O70 68.7(7) . .
O135 W41 O33 102.0(9) . .
O135 W41 O97 88.7(10) . .
O33 W41 O97 97.2(10) . .
O135 W41 O58 158.4(9) . .
O33 W41 O58 99.2(9) . .
O97 W41 O58 93.0(10) . .
O135 W41 O109 92.5(9) . .
O33 W41 O109 103.3(9) . .
O97 W41 O109 158.7(8) . .
O58 W41 O109 78.4(10) . .
O135 W41 O85 73.2(7) . .
O33 W41 O85 166.9(8) . .
O97 W41 O85 70.9(8) . .
O58 W41 O85 87.0(7) . .
O109 W41 O85 89.1(7) . .
O110 W42 O92 106.7(9) . .
O110 W42 O129 94.5(9) . .
O92 W42 O129 91.8(9) . .
O110 W42 O157 89.3(9) . .
O92 W42 O157 105.2(9) . .
O129 W42 O157 160.7(10) . .
O110 W42 O100 162.5(9) . .
O92 W42 O100 90.4(9) . .
O129 W42 O100 81.0(8) . .
O157 W42 O100 89.7(8) . .
O110 W42 O63 84.9(8) . .
O92 W42 O63 167.9(8) . .
O129 W42 O63 90.6(8) . .
O157 W42 O63 70.9(8) . .
O100 W42 O63 78.3(7) . .
O123 W43 O82 102.6(8) . .
O123 W43 O100 88.8(9) . .
O82 W43 O100 97.0(9) . .
O123 W43 O60 106.6(8) . .
O82 W43 O60 85.8(8) . .
O100 W43 O60 163.4(8) . .
O123 W43 O144 92.5(9) . .
O82 W43 O144 164.6(9) . .
O100 W43 O144 80.4(9) . .
O60 W43 O144 92.6(9) . .
O123 W43 O63 165.9(8) . .
O82 W43 O63 73.6(7) . .
O100 W43 O63 78.3(7) . .
O60 W43 O63 86.8(7) . .
O144 W43 O63 91.0(8) . .
O132 W44 O42 97.3(8) . .
O132 W44 O141 106.6(9) . .
O42 W44 O141 156.1(8) . .
O132 W44 O109 100.1(8) . .
O42 W44 O109 87.8(8) . .
O141 W44 O109 88.8(8) . .
O132 W44 O76 101.3(8) . .
O42 W44 O76 90.7(7) . .
O141 W44 O76 84.0(7) . .
O109 W44 O76 158.6(7) . .
O132 W44 O80 166.4(8) . .
O42 W44 O80 91.0(7) . .
O141 W44 O80 65.4(7) . .
O109 W44 O80 91.0(7) . .
O76 W44 O80 67.7(6) . .
O59 Te1 O63 96.9(8) . .
O59 Te1 O70 91.5(8) . .
O63 Te1 O70 91.2(8) . .
O85 Te2 O80 94.1(7) . .
O85 Te2 O98 93.9(7) . .
O80 Te2 O98 97.8(7) . .
O85 Te2 O102 88.7(7) . .
O80 Te2 O102 64.7(7) . .
O98 Te2 O102 162.4(7) . .
O53 Te3 O6 98.0(7) . .
O53 Te3 O38 90.9(9) . .
O6 Te3 O38 86.7(8) . .
O15 Te4 O64 88.7(8) . .
O15 Te4 O105 97.1(8) . .
O64 Te4 O105 90.0(8) . .
O4W Ce1 O2 132.7(7) . .
O4W Ce1 O12 135.8(7) . .
O2 Ce1 O12 82.2(6) . .
O4W Ce1 O2W 85.0(7) . .
O2 Ce1 O2W 84.2(6) . .
O12 Ce1 O2W 70.8(7) . .
O4W Ce1 O36 69.0(6) . .
O2 Ce1 O36 139.0(5) . .
O12 Ce1 O36 103.9(6) . .
O2W Ce1 O36 136.5(6) . .
O4W Ce1 O3W 71.4(7) . .
O2 Ce1 O3W 146.6(6) . .
O12 Ce1 O3W 66.8(7) . .
O2W Ce1 O3W 74.4(6) . .
O36 Ce1 O3W 64.6(5) . .
O4W Ce1 O10 88.5(6) . .
O2 Ce1 O10 68.5(5) . .
O12 Ce1 O10 134.6(7) . .
O2W Ce1 O10 135.5(6) . .
O36 Ce1 O10 79.9(5) . .
O3W Ce1 O10 143.4(6) . .
O4W Ce1 O5W 64.5(7) . .
O2 Ce1 O5W 69.2(6) . .
O12 Ce1 O5W 129.1(6) . .
O2W Ce1 O5W 65.3(6) . .
O36 Ce1 O5W 125.5(6) . .
O3W Ce1 O5W 121.3(6) . .
O10 Ce1 O5W 72.1(6) . .
O4W Ce1 O1W 137.3(7) . .
O2 Ce1 O1W 72.7(6) . .
O12 Ce1 O1W 70.0(7) . .
O2W Ce1 O1W 136.6(7) . .
O36 Ce1 O1W 71.7(6) . .
O3W Ce1 O1W 105.9(6) . .
O10 Ce1 O1W 68.6(6) . .
O5W Ce1 O1W 132.8(6) . .
O71 Ce2 O7 78.6(6) 2_655 .
O71 Ce2 O49 77.2(6) 2_655 .
O7 Ce2 O49 64.9(6) . .
O71 Ce2 O93 147.6(7) 2_655 .
O7 Ce2 O93 100.6(6) . .
O49 Ce2 O93 73.4(6) . .
O71 Ce2 O7W 89.9(6) 2_655 .
O7 Ce2 O7W 141.1(6) . .
O49 Ce2 O7W 76.3(6) . .
O93 Ce2 O7W 70.2(6) . .
O71 Ce2 O99 138.8(6) 2_655 .
O7 Ce2 O99 67.4(5) . .
O49 Ce2 O99 106.8(6) . .
O93 Ce2 O99 64.8(6) . .
O7W Ce2 O99 131.3(6) . .
O71 Ce2 O6W 74.1(6) 2_655 .
O7 Ce2 O6W 72.5(6) . .
O49 Ce2 O6W 132.2(6) . .
O93 Ce2 O6W 137.2(6) . .
O7W Ce2 O6W 139.8(7) . .
O99 Ce2 O6W 73.9(5) . .
O71 Ce2 O8W 129.6(7) 2_655 .
O7 Ce2 O8W 132.8(6) . .
O49 Ce2 O8W 145.9(6) . .
O93 Ce2 O8W 74.5(6) . .
O7W Ce2 O8W 82.6(6) . .
O99 Ce2 O8W 68.4(6) . .
O6W Ce2 O8W 80.3(6) . .
O71 Ce2 O83 70.8(7) 2_655 2_655
O7 Ce2 O83 141.0(6) . 2_655
O49 Ce2 O83 127.7(6) . 2_655
O93 Ce2 O83 118.2(7) . 2_655
O7W Ce2 O83 63.7(6) . 2_655
O99 Ce2 O83 124.6(6) . 2_655
O6W Ce2 O83 76.2(6) . 2_655
O8W Ce2 O83 61.3(6) . 2_655
O57 Ce3 O20 101.6(6) 2_655 2_655
O57 Ce3 O37 143.7(7) 2_655 2_655
O20 Ce3 O37 80.4(6) 2_655 2_655
O57 Ce3 O110 67.3(6) 2_655 2_655
O20 Ce3 O110 69.4(6) 2_655 2_655
O37 Ce3 O110 142.2(6) 2_655 2_655
O57 Ce3 O10W 74.2(6) 2_655 .
O20 Ce3 O10W 150.7(7) 2_655 .
O37 Ce3 O10W 86.6(6) 2_655 .
O110 Ce3 O10W 130.5(6) 2_655 .
O57 Ce3 O13 73.1(6) 2_655 .
O20 Ce3 O13 66.3(5) 2_655 .
O37 Ce3 O13 74.8(6) 2_655 .
O110 Ce3 O13 111.1(6) 2_655 .
O10W Ce3 O13 85.0(6) . .
O57 Ce3 O12W 86.0(6) 2_655 .
O20 Ce3 O12W 134.5(6) 2_655 .
O37 Ce3 O12W 118.7(7) 2_655 .
O110 Ce3 O12W 72.8(6) 2_655 .
O10W Ce3 O12W 74.7(7) . .
O13 Ce3 O12W 154.2(5) . .
O57 Ce3 O11W 140.1(7) 2_655 .
O20 Ce3 O11W 73.6(6) 2_655 .
O37 Ce3 O11W 75.8(7) 2_655 .
O110 Ce3 O11W 74.2(6) 2_655 .
O10W Ce3 O11W 128.3(7) . .
O13 Ce3 O11W 133.2(6) . .
O12W Ce3 O11W 72.6(7) . .
O57 Ce3 O9W 126.1(5) 2_655 .
O20 Ce3 O9W 132.3(5) 2_655 .
O37 Ce3 O9W 63.7(6) 2_655 .
O110 Ce3 O9W 122.9(6) 2_655 .
O10W Ce3 O9W 60.6(6) . .
O13 Ce3 O9W 126.0(6) . .
O12W Ce3 O9W 56.2(6) . .
O11W Ce3 O9W 68.1(6) . .
O39 Ce4 O14W 126.1(7) . .
O39 Ce4 O112 137.7(7) . .
O14W Ce4 O112 69.7(7) . .
O39 Ce4 O116 74.5(6) . .
O14W Ce4 O116 133.4(7) . .
O112 Ce4 O116 69.9(6) . .
O39 Ce4 O104 76.3(6) . .
O14W Ce4 O104 151.6(7) . .
O112 Ce4 O104 106.7(6) . .
O116 Ce4 O104 64.1(6) . .
O39 Ce4 O15W 91.7(7) . .
O14W Ce4 O15W 88.0(8) . .
O112 Ce4 O15W 130.0(6) . .
O116 Ce4 O15W 136.6(6) . .
O104 Ce4 O15W 72.8(7) . .
O39 Ce4 O114 143.4(6) . .
O14W Ce4 O114 83.1(6) . .
O112 Ce4 O114 68.0(6) . .
O116 Ce4 O114 102.2(5) . .
O104 Ce4 O114 70.0(5) . .
O15W Ce4 O114 65.3(6) . .
O39 Ce4 O13W 73.7(6) . .
O14W Ce4 O13W 76.4(7) . .
O112 Ce4 O13W 73.6(6) . .
O116 Ce4 O13W 70.7(6) . .
O104 Ce4 O13W 130.7(6) . .
O15W Ce4 O13W 145.1(6) . .
O114 Ce4 O13W 140.8(6) . .
O39 Ce4 O146 68.1(6) . 2_655
O14W Ce4 O146 62.9(7) . 2_655
O112 Ce4 O146 129.6(6) . 2_655
O116 Ce4 O146 137.2(6) . 2_655
O104 Ce4 O146 123.2(6) . 2_655
O15W Ce4 O146 65.8(7) . 2_655
O114 Ce4 O146 120.2(6) . 2_655
O13W Ce4 O146 79.3(6) . 2_655
O145 Ce5 O72 78.6(7) . .
O145 Ce5 O17W 86.0(8) . .
O72 Ce5 O17W 147.9(7) . .
O145 Ce5 O3 142.6(7) . .
O72 Ce5 O3 104.5(6) . .
O17W Ce5 O3 71.7(7) . .
O145 Ce5 O11 76.7(7) . .
O72 Ce5 O11 66.5(6) . .
O17W Ce5 O11 82.7(7) . .
O3 Ce5 O11 71.1(6) . .
O145 Ce5 O139 146.3(7) . .
O72 Ce5 O139 75.5(6) . .
O17W Ce5 O139 126.8(7) . .
O3 Ce5 O139 66.1(6) . .
O11 Ce5 O139 111.3(6) . .
O145 Ce5 O16W 76.1(7) . .
O72 Ce5 O16W 72.6(5) . .
O17W Ce5 O16W 130.7(7) . .
O3 Ce5 O16W 141.0(6) . .
O11 Ce5 O16W 134.3(5) . .
O139 Ce5 O16W 75.9(6) . .
O145 Ce5 O18W 125.2(7) . .
O72 Ce5 O18W 136.9(6) . .
O17W Ce5 O18W 74.6(7) . .
O3 Ce5 O18W 78.2(6) . .
O11 Ce5 O18W 146.2(6) . .
O139 Ce5 O18W 66.4(6) . .
O16W Ce5 O18W 79.1(6) . .
W24 O1 W38 118.4(10) . .
W8 O2 Ce1 152.2(9) . .
W35 O3 Ce5 158.6(10) . .
W33 O5 W1 147.3(9) . .
Te3 O6 W35 112.6(8) . .
Te3 O6 W21 137.9(9) . .
W35 O6 W21 95.3(6) . .
Te3 O6 W5 115.6(8) . .
W35 O6 W5 92.9(6) . .
W21 O6 W5 92.7(5) . .
W6 O7 Ce2 169.3(8) . .
W20 O8 W9 116.4(9) . .
W16 O9 W9 126.5(10) . .
W14 O10 Ce1 158.2(11) . .
W1 O11 Ce5 175.8(11) . .
W9 O12 Ce1 148.9(10) . .
W2 O13 Ce3 169.8(9) . .
W5 O14 W1 147.5(10) . .
Te4 O15 W20 114.5(9) . .
Te4 O15 W9 120.3(9) . .
W20 O15 W9 93.7(8) . .
Te4 O15 W16 135.9(10) . .
W20 O15 W16 91.5(6) . .
W9 O15 W16 90.8(7) . .
W27 O16 W22 120.9(9) . .
W35 O17 W23 148.4(10) . .
W34 O18 W29 122.6(11) . .
W6 O20 Ce3 172.1(9) . 2_655
W3 O21 W29 149.9(8) . .
W19 O23 W40 121.5(10) . .
W7 O24 W10 125.0(9) . .
W11 O25 W8 117.1(9) . .
W31 O26 W25 145.6(10) . .
W21 O27 W35 125.0(10) . .
W34 O28 W37 149.0(10) . .
W29 O29 W33 111.6(8) . .
W32 O30 W13 153.2(11) . .
W12 O31 W11 149.2(10) . .
W16 O32 W20 109.4(8) . .
W8 O34 W11 98.1(7) . .
W27 O36 Ce1 150.3(8) . .
W4 O37 Ce3 155.7(10) . 2_655
Te3 O38 W34 146.3(12) . .
Te3 O38 W33 107.6(11) . .
W34 O38 W33 97.0(8) . .
Te3 O38 W29 106.9(9) . .
W34 O38 W29 95.1(8) . .
W33 O38 W29 90.9(7) . .
W1 O39 Ce4 164.3(11) . .
W28 O41 W6 150.2(11) . .
W44 O42 W22 148.4(10) . .
W9 O43 W12 141.2(9) . .
W16 O44 W36 163.2(12) . .
W19 O45 W18 116.1(9) . .
W30 O46 W6 148.5(11) . .
W18 O47 W40 118.5(9) . .
W15 O48 W20 143.8(10) . .
W4 O49 Ce2 176.3(10) . .
W31 O51 W17 119.2(9) . .
Te3 O53 W23 118.2(8) . .
Te3 O53 W39 127.8(8) . .
W23 O53 W39 94.6(6) . .
W27 O54 W13 123.4(9) . .
W39 O55 W3 149.2(11) . .
W33 O56 W5 149.4(10) . .
W10 O57 Ce3 158.4(10) . 2_655
W41 O58 W22 160.6(14) . .
Te1 O59 W7 125.8(10) . .
Te1 O59 W10 113.0(9) . .
W7 O59 W10 91.0(6) . .
Te1 O59 W26 136.8(9) . .
W7 O59 W26 89.6(6) . .
W10 O59 W26 87.1(6) . .
W40 O60 W43 144.2(10) . .
W37 O61 W21 156.8(12) . .
Te1 O63 W42 115.3(8) . .
Te1 O63 W43 136.5(9) . .
W42 O63 W43 93.4(7) . .
Te1 O63 W28 119.3(8) . .
W42 O63 W28 92.3(6) . .
W43 O63 W28 89.5(6) . .
Te4 O64 W17 143.3(8) . .
Te4 O64 W12 112.4(8) . .
W17 O64 W12 93.6(6) . .
Te4 O64 W31 110.5(8) . .
W17 O64 W31 92.7(6) . .
W12 O64 W31 93.2(6) . .
W25 O65 W3 150.1(11) . .
W17 O66 W16 149.6(11) . .
W2 O67 W19 143.8(10) 2_655 .
Na1 O68 W14 92.7(7) . .
W24 O69 W4 149.3(12) . .
Te1 O70 W18 114.8(9) . .
Te1 O70 W19 110.4(9) . .
W18 O70 W19 100.4(8) . .
Te1 O70 W40 134.2(10) . .
W18 O70 W40 96.4(7) . .
W19 O70 W40 94.8(8) . .
W2 O71 Ce2 161.5(11) . 2_655
W3 O72 Ce5 173.8(10) . .
W30 O73 W38 150.4(9) . .
W26 O74 W10 125.8(10) . .
W14 O75 W8 135.4(12) . .
W14 O75 Na1 105.9(10) . .
W8 O75 Na1 103.4(9) . .
W24 O76 W44 119.7(9) . .
W24 O77 W27 144.2(12) . .
W14 O78 W4 112.3(10) . .
W12 O79 W17 121.2(10) . .
Te2 O80 W38 114.7(8) . .
Te2 O80 W24 111.6(8) . .
W38 O80 W24 104.4(8) . .
Te2 O80 W44 129.4(9) . .
W38 O80 W44 97.6(7) . .
W24 O80 W44 95.3(7) . .
W21 O81 W5 122.9(9) . .
W43 O82 W28 126.4(10) . .
W5 O83 Ce2 142.7(11) . 2_655
W27 O84 W4 151.3(13) . .
Te2 O85 W32 116.0(8) . .
Te2 O85 W30 125.3(8) . .
W32 O85 W30 95.7(6) . .
Te2 O85 W41 130.1(8) . .
W32 O85 W41 91.3(6) . .
W30 O85 W41 89.1(5) . .
W40 O86 W26 146.4(11) . .
W12 O87 W31 121.3(10) . .
W2 O88 W1 113.8(10) . .
W36 O89 W15 122.0(8) . .
W18 O91 W28 144.8(10) . .
W13 O93 Ce2 165.8(11) . .
W17 O94 W36 144.3(14) . .
W29 O96 W39 144.9(12) . .
W41 O97 W32 124.0(11) . .
Te2 O98 W13 113.3(8) . .
Te2 O98 W22 134.7(9) . .
W13 O98 W22 102.6(7) . .
Te2 O98 W27 108.9(7) . .
W13 O98 W27 96.3(7) . .
W22 O98 W27 93.0(6) . .
W32 O99 Ce2 159.8(9) . .
W43 O100 W42 109.7(10) . .
W30 O101 W32 125.4(9) . .
W6 O102 W38 143.4(11) . .
W6 O102 Te2 112.2(10) . .
W38 O102 Te2 102.3(7) . .
W6 O103 W18 146.7(10) . .
W11 O104 Ce4 178.6(10) . .
Te4 O105 W15 114.0(9) . .
Te4 O105 W25 122.8(9) . .
W15 O105 W25 94.1(7) . .
Te4 O105 W36 133.3(10) . .
W15 O105 W36 92.4(7) . .
W25 O105 W36 90.7(7) . .
W25 O106 W15 121.7(9) . .
W9 O107 W11 142.7(12) . .
W39 O108 W37 126.0(11) . .
W44 O109 W41 151.4(12) . .
W42 O110 Ce3 160.5(9) . 2_655
W37 O111 W23 128.9(12) . .
W15 O112 Ce4 158.7(11) . .
W39 O113 W23 125.6(8) . .
W20 O114 Ce4 156.3(10) . .
W3 O116 Ce4 175.0(10) . .
W35 O119 W5 121.6(9) . .
W36 O124 W25 126.4(10) . .
W26 O125 W7 123.3(10) . .
W3 O126 W31 146.9(11) . .
W14 O128 W4 98.0(9) . .
W10 O129 W42 136.4(13) . .
W22 O131 W13 123.6(11) . .
Na1 O133 W8 91.7(7) . .
W41 O135 W30 126.0(10) . .
W1 O137 W2 95.4(8) . .
W23 O139 Ce5 164.9(10) . .
W7 O140 W2 151.5(11) . 2_655
W44 O141 W38 126.5(11) . .
W34 O143 W21 143.4(12) . .
W26 O144 W43 136.3(14) . .
W11 O145 Ce5 158.9(12) . .
W7 O146 Ce4 150.8(11) . 2_655
W19 O148 W7 147.3(11) . .
W33 O152 W34 116.2(9) . .
W28 O157 W42 126.7(13) . .
O68 Na1 O75 77.1(8) . .
O68 Na1 O133 154.5(8) . .
O75 Na1 O133 79.2(8) . .
O68 Na1 Na1 99.5(7) . 2_655
O75 Na1 Na1 126.5(9) . 2_655
O133 Na1 Na1 102.2(7) . 2_655
O68 Na1 W14 46.0(5) . .
O75 Na1 W14 34.2(7) . .
O133 Na1 W14 112.6(6) . .
Na1 Na1 W14 110.0(5) 2_655 .
O68 Na1 W8 112.9(6) . .
O75 Na1 W8 36.6(6) . .
O133 Na1 W8 46.1(5) . .
Na1 Na1 W8 110.8(5) 2_655 .
W14 Na1 W8 67.32(19) . .

loop_
_geom_bond_atom_site_label_1
_geom_bond_atom_site_label_2
_geom_bond_distance
_geom_bond_site_symmetry_2
W1 O11 1.785(18) .
W1 O39 1.778(17) .
W1 O88 1.97(2) .
W1 O5 1.994(18) .
W1 O137 2.17(2) .
W1 O14 2.229(18) .
W2 O13 1.741(18) .
W2 O71 1.799(19) .
W2 O67 1.909(17) 2_655
W2 O88 1.929(19) .
W2 O140 2.122(19) 2_655
W2 O137 2.25(2) .
W3 O116 1.68(2) .
W3 O72 1.735(17) .
W3 O21 1.906(15) .
W3 O126 1.924(18) .
W3 O55 2.04(2) .
W3 O65 2.102(18) .
W4 O37 1.817(19) .
W4 O49 1.819(19) .
W4 O69 1.95(2) .
W4 O78 2.023(19) .
W4 O84 2.18(2) .
W4 O128 2.21(2) .
W5 O14 1.743(19) .
W5 O83 1.74(2) .
W5 O119 1.950(17) .
W5 O81 1.95(2) .
W5 O56 1.987(19) .
W5 O6 2.401(17) .
W6 O20 1.761(16) .
W6 O7 1.832(17) .
W6 O103 1.890(18) .
W6 O102 1.933(19) .
W6 O41 2.18(2) .
W6 O46 2.250(17) .
W7 O146 1.74(2) .
W7 O140 1.809(19) .
W7 O24 1.86(2) .
W7 O148 1.955(19) .
W7 O125 1.98(2) .
W7 O59 2.347(19) .
W8 O130 1.69(2) .
W8 O2 1.753(17) .
W8 O25 1.968(19) .
W8 O75 1.98(2) .
W8 O34 2.159(18) .
W8 O133 2.326(18) .
W8 Na1 3.228(10) .
W9 O107 1.675(19) .
W9 O43 1.788(18) .
W9 O12 1.88(2) .
W9 O9 1.951(16) .
W9 O8 2.032(16) .
W9 O15 2.36(2) .
W10 O122 1.659(17) .
W10 O57 1.876(17) .
W10 O129 1.98(2) .
W10 O24 1.97(2) .
W10 O74 2.023(19) .
W10 O59 2.418(19) .
W11 O104 1.740(18) .
W11 O145 1.90(2) .
W11 O25 1.88(2) .
W11 O31 1.953(17) .
W11 O34 2.186(18) .
W11 O107 2.34(2) .
W12 O50 1.673(18) .
W12 O87 1.89(2) .
W12 O79 1.893(19) .
W12 O31 1.941(16) .
W12 O43 2.122(19) .
W12 O64 2.311(17) .
W13 O153 1.70(3) .
W13 O93 1.703(19) .
W13 O30 1.916(19) .
W13 O54 1.984(17) .
W13 O98 2.102(19) .
W13 O131 2.11(2) .
W14 O10 1.552(16) .
W14 O117 1.76(2) .
W14 O75 1.87(2) .
W14 O78 1.923(19) .
W14 O128 2.13(2) .
W14 O68 2.307(18) .
W14 Na1 3.201(10) .
W15 O112 1.780(17) .
W15 O154 1.79(2) .
W15 O48 1.86(2) .
W15 O106 1.99(2) .
W15 O89 2.041(15) .
W15 O105 2.292(19) .
W16 O4 1.696(17) .
W16 O44 1.84(2) .
W16 O9 1.884(19) .
W16 O32 2.014(19) .
W16 O66 2.077(19) .
W16 O15 2.452(18) .
W17 O66 1.74(2) .
W17 O35 1.787(17) .
W17 O94 1.84(2) .
W17 O79 1.97(2) .
W17 O51 1.967(19) .
W17 O64 2.313(16) .
W18 O47 1.878(19) .
W18 O90 1.888(19) .
W18 O91 1.92(2) .
W18 O103 1.974(18) .
W18 O45 2.050(19) .
W18 O70 2.181(18) .
W19 O149 1.84(2) .
W19 O23 1.897(18) .
W19 O148 1.888(18) .
W19 O45 1.950(16) .
W19 O67 2.018(17) .
W19 O70 2.24(2) .
W20 O114 1.609(16) .
W20 O138 1.75(2) .
W20 O8 1.968(17) .
W20 O48 2.00(2) .
W20 O32 2.159(17) .
W20 O15 2.301(19) .
W21 O27 1.794(19) .
W21 O62 1.85(2) .
W21 O61 1.92(2) .
W21 O81 1.96(2) .
W21 O143 2.01(2) .
W21 O6 2.346(17) .
W22 O134 1.630(19) .
W22 O131 1.75(2) .
W22 O58 1.92(2) .
W22 O16 1.984(17) .
W22 O42 2.011(19) .
W22 O98 2.259(16) .
W23 O139 1.60(2) .
W23 O52 1.751(17) .
W23 O17 1.912(17) .
W23 O113 1.940(16) .
W23 O111 1.95(2) .
W23 O53 2.291(16) .
W24 O147 1.78(2) .
W24 O76 1.837(16) .
W24 O1 1.88(2) .
W24 O77 1.89(2) .
W24 O69 1.94(2) .
W24 O80 2.180(18) .
W25 O120 1.79(2) .
W25 O65 1.815(17) .
W25 O106 1.933(18) .
W25 O124 1.955(17) .
W25 O26 2.013(16) .
W25 O105 2.39(2) .
W26 O142 1.58(2) .
W26 O74 1.81(2) .
W26 O125 1.93(2) .
W26 O144 1.97(3) .
W26 O86 1.987(19) .
W26 O59 2.533(18) .
W27 O36 1.759(16) .
W27 O84 1.76(2) .
W27 O54 1.868(19) .
W27 O16 1.939(16) .
W27 O77 1.99(2) .
W27 O98 2.442(17) .
W28 O121 1.689(19) .
W28 O41 1.737(19) .
W28 O157 1.79(2) .
W28 O91 1.93(2) .
W28 O82 2.014(19) .
W28 O63 2.474(16) .
W29 O22 1.684(17) .
W29 O96 1.93(2) .
W29 O21 1.939(16) .
W29 O18 2.01(2) .
W29 O29 2.017(18) .
W29 O38 2.41(2) .
W30 O46 1.668(17) .
W30 O40 1.713(16) .
W30 O101 1.841(19) .
W30 O73 1.865(17) .
W30 O135 2.095(19) .
W30 O85 2.378(17) .
W31 O26 1.848(17) .
W31 O95 1.92(2) .
W31 O51 1.941(17) .
W31 O126 1.975(18) .
W31 O87 2.00(2) .
W31 O64 2.347(18) .
W32 O136 1.55(3) .
W32 O99 1.762(16) .
W32 O30 1.842(19) .
W32 O101 2.029(17) .
W32 O97 2.05(2) .
W32 O85 2.262(18) .
W33 O19 1.753(17) .
W33 O56 1.858(18) .
W33 O5 1.893(17) .
W33 O152 1.94(2) .
W33 O29 2.074(16) .
W33 O38 2.34(2) .
W34 O118 1.67(2) .
W34 O28 1.819(17) .
W34 O143 1.87(2) .
W34 O18 1.864(18) .
W34 O152 2.066(19) .
W34 O38 2.20(2) .
W35 O115 1.703(18) .
W35 O3 1.772(18) .
W35 O17 1.900(18) .
W35 O119 1.935(17) .
W35 O27 2.051(19) .
W35 O6 2.275(17) .
W36 O127 1.740(18) .
W36 O89 1.884(16) .
W36 O124 1.92(2) .
W36 O44 1.94(2) .
W36 O94 2.06(2) .
W36 O105 2.463(18) .
W37 O155 1.82(2) .
W37 O111 1.83(2) .
W37 O61 1.92(2) .
W37 O108 1.989(17) .
W37 O28 2.009(17) .
W38 O151 1.834(18) .
W38 O141 1.927(18) .
W38 O73 1.944(16) .
W38 O102 1.99(2) .
W38 O1 2.063(19) .
W38 O80 2.107(19) .
W39 O156 1.70(2) .
W39 O108 1.870(19) .
W39 O55 1.92(2) .
W39 O113 1.927(16) .
W39 O96 1.94(2) .
W39 O53 2.388(16) .
W40 O150 1.74(2) .
W40 O60 1.81(2) .
W40 O86 1.876(17) .
W40 O23 1.98(2) .
W40 O47 2.062(18) .
W40 O70 2.360(19) .
W41 O135 1.76(2) .
W41 O33 1.803(19) .
W41 O97 1.83(2) .
W41 O58 1.89(2) .
W41 O109 1.90(2) .
W41 O85 2.524(15) .
W42 O110 1.776(19) .
W42 O92 1.92(2) .
W42 O129 1.97(2) .
W42 O157 2.04(2) .
W42 O100 2.18(2) .
W42 O63 2.278(18) .
W43 O123 1.83(2) .
W43 O82 1.852(18) .
W43 O100 2.00(2) .
W43 O60 2.06(2) .
W43 O144 2.09(2) .
W43 O63 2.426(17) .
W44 O132 1.708(19) .
W44 O42 1.815(18) .
W44 O141 1.853(19) .
W44 O109 1.90(2) .
W44 O76 2.055(16) .
W44 O80 2.373(18) .
Te1 O59 1.801(17) .
Te1 O63 1.913(18) .
Te1 O70 1.97(2) .
Te2 O85 1.916(16) .
Te2 O80 2.04(2) .
Te2 O98 2.090(17) .
Te2 O102 2.48(2) .
Te3 O53 1.833(17) .
Te3 O6 1.945(15) .
Te3 O38 1.96(2) .
Te4 O15 1.88(2) .
Te4 O64 1.887(17) .
Te4 O105 1.94(2) .
Ce1 O4W 2.42(2) .
Ce1 O2 2.453(17) .
Ce1 O12 2.45(2) .
Ce1 O2W 2.52(2) .
Ce1 O36 2.534(15) .
Ce1 O3W 2.568(18) .
Ce1 O10 2.602(16) .
Ce1 O5W 2.611(19) .
Ce1 O1W 2.68(2) .
Ce2 O71 2.401(18) 2_655
Ce2 O7 2.426(17) .
Ce2 O49 2.451(19) .
Ce2 O93 2.530(19) .
Ce2 O7W 2.54(2) .
Ce2 O99 2.551(16) .
Ce2 O6W 2.586(19) .
Ce2 O8W 2.73(2) .
Ce2 O83 2.74(2) 2_655
Ce3 O57 2.414(17) 2_655
Ce3 O20 2.432(16) 2_655
Ce3 O37 2.46(2) 2_655
Ce3 O110 2.469(19) 2_655
Ce3 O10W 2.514(19) .
Ce3 O13 2.524(19) .
Ce3 O12W 2.52(2) .
Ce3 O11W 2.60(2) .
Ce3 O9W 2.865(19) .
Ce4 O39 2.404(17) .
Ce4 O14W 2.49(2) .
Ce4 O112 2.525(18) .
Ce4 O116 2.57(2) .
Ce4 O104 2.551(18) .
Ce4 O15W 2.60(2) .
Ce4 O114 2.694(16) .
Ce4 O13W 2.70(2) .
Ce4 O146 2.70(2) 2_655
Ce5 O145 2.33(2) .
Ce5 O72 2.465(17) .
Ce5 O17W 2.47(2) .
Ce5 O3 2.483(17) .
Ce5 O11 2.475(18) .
Ce5 O139 2.62(2) .
Ce5 O16W 2.617(17) .
Ce5 O18W 2.74(2) .
O20 Ce3 2.432(16) 2_655
O37 Ce3 2.46(2) 2_655
O57 Ce3 2.414(17) 2_655
O67 W2 1.909(17) 2_655
O68 Na1 2.115(15) .
O71 Ce2 2.401(18) 2_655
O75 Na1 2.133(15) .
O83 Ce2 2.74(2) 2_655
O110 Ce3 2.469(19) 2_655
O133 Na1 2.170(15) .
O140 W2 2.122(19) 2_655
O146 Ce4 2.70(2) 2_655
Na1 Na1 2.99(2) 2_655

loop_
_platon_squeeze_void_nr
_platon_squeeze_void_average_x
_platon_squeeze_void_average_y
_platon_squeeze_void_average_z
_platon_squeeze_void_volume
_platon_squeeze_void_count_electrons
1 -0.006 0.011 -0.001 9075.3 7510.1
